data_4319936
loop_
_publ_author_name
'Nathan R. M. Crawford'
'Jeffrey R. Long'

_publ_contact_author
;
        Jeffrey R. Long
        Department of Chemistry
        University of California, Berkeley
        United States of America
;
_publ_contact_author_email jlong@cchem.berkeley.edu
_publ_contact_author_fax '510 642-8369'
_publ_contact_author_phone '510 642-0860'
_publ_section_title
;
 Edge-Bridged Octahedral Tungsten-Oxygen-Chlorine Clusters: Synthesis and
 Characterization of Two D3d-Symmetric [W6O6Cl12]2- Isomers and
 [W6O7Cl11]3-
;
_journal_name_full 'Inorganic Chemistry'
_journal_page_first 3456
_journal_page_last 3462
_journal_paper_doi 10.1021/ic0013734
_journal_volume 40
_journal_year 2001
_chemical_compound_source synthetic
_chemical_formula_structural (Et4N)2[W6O6Cl12]
_chemical_formula_sum 'C16 H40 Cl12 N2 O6 W6'
_chemical_formula_weight 1885.00
_chemical_name_common 'beta isomer'
_chemical_name_systematic
; 
 ? 
;
_space_group_IT_number 14
_symmetry_cell_setting monoclinic
_symmetry_space_group_name_Hall '-P 2yn'
_symmetry_space_group_name_H-M 'P 1 21/n 1'
_atom_sites_solution_hydrogens geom
_atom_sites_solution_primary direct
_atom_sites_solution_secondary difmap
_audit_creation_method SHELXL
_cell_angle_alpha 90.00
_cell_angle_beta 113.1200(10)
_cell_angle_gamma 90.00
_cell_formula_units_Z 4
_cell_length_a 11.6748(3)
_cell_length_b 24.8097(8)
_cell_length_c 14.5093(4)
_cell_measurement_temperature 163(2)
_cell_volume 3865.06(19)
_computing_cell_refinement 'Bruker SAINT'
_computing_data_collection 'Bruker SMART'
_computing_data_reduction 'Bruker SAINT'
_computing_molecular_graphics 'Briker SHELXTL'
_computing_publication_material 'Bruker SHELXTL'
_computing_structure_refinement 'SHELXL-93 (Sheldrick, 1993)'
_computing_structure_solution 'SHELXS-86 (Sheldrick, 1990)'
_diffrn_ambient_temperature 163(2)
_diffrn_measurement_device 'Bruker SMART'
_diffrn_measurement_method 'CCD area detector'
_diffrn_radiation_monochromator graphite
_diffrn_radiation_source 'fine-focus sealed tube'
_diffrn_radiation_type MoK\a
_diffrn_radiation_wavelength 0.71073
_diffrn_reflns_av_R_equivalents 0.0298
_diffrn_reflns_av_sigmaI/netI 0.0507
_diffrn_reflns_limit_h_max 14
_diffrn_reflns_limit_h_min -13
_diffrn_reflns_limit_k_max 29
_diffrn_reflns_limit_k_min -29
_diffrn_reflns_limit_l_max 17
_diffrn_reflns_limit_l_min -14
_diffrn_reflns_number 17251
_diffrn_reflns_theta_max 25.70
_diffrn_reflns_theta_min 1.73
_exptl_absorpt_coefficient_mu 18.647
_exptl_absorpt_correction_T_max 0.148680
_exptl_absorpt_correction_T_min 0.058263
_exptl_absorpt_correction_type SADABS
_exptl_crystal_colour red
_exptl_crystal_density_diffrn 3.239
_exptl_crystal_density_method 'not measured'
_exptl_crystal_description block
_exptl_crystal_F_000 3384
_exptl_crystal_size_max 0.43
_exptl_crystal_size_mid 0.07
_exptl_crystal_size_min 0.03
_refine_diff_density_max 1.053
_refine_diff_density_min -1.384
_refine_diff_density_rms 0.200
_refine_ls_extinction_method none
_refine_ls_goodness_of_fit_all 0.878
_refine_ls_goodness_of_fit_obs 0.976
_refine_ls_matrix_type full
_refine_ls_number_parameters 379
_refine_ls_number_reflns 6515
_refine_ls_number_restraints 0
_refine_ls_restrained_S_all 0.878
_refine_ls_restrained_S_obs 0.976
_refine_ls_R_factor_all 0.0402
_refine_ls_R_factor_obs 0.0226
_refine_ls_shift/esd_max 0.385
_refine_ls_shift/esd_mean 0.012
_refine_ls_structure_factor_coef Fsqd
_refine_ls_weighting_details 'w=1/[\s^2^(Fo^2^)+(0.0099P)^2^+0.0000P] where P=(Fo^2^+2Fc^2^)/3'
_refine_ls_weighting_scheme calc
_refine_ls_wR_factor_all 0.0405
_refine_ls_wR_factor_obs 0.0384
_reflns_number_observed 4848
_reflns_number_total 6515
_reflns_observed_criterion >2sigma(I)
_cod_data_source_file ic0013734_2.cif
_cod_data_source_block 2
_cod_depositor_comments
;
The following automatic conversions were performed:

'_symmetry_cell_setting' value 'Monoclinic' changed to 'monoclinic'
according to the built-in table from CIF Core dictionary named
'cif_core.dic' version 2.4.1 from 2010-06-29.

Automatic conversion script
Id: cif_fix_values 1646 2011-03-28 12:23:43Z adriana 

The following automatic conversions were performed:

'_refine_ls_weighting_scheme' value 'calc
w=1/[\s^2^(Fo^2^)+(0.0099P)^2^+0.0000P] where P=(Fo^2^+2Fc^2^)/3' was
changed to 'calc'. New tag '_refine_ls_weighting_details' was
created. The value of the new tag was set to
'w=1/[\s^2^(Fo^2^)+(0.0099P)^2^+0.0000P] where P=(Fo^2^+2Fc^2^)/3'.

Automatic conversion script
Id: cif_fix_values 3143 2015-03-26 13:38:13Z robertas 
;
_cod_original_cell_volume 3865.1(2)
_cod_database_code 4319936

loop_
_symmetry_equiv_pos_as_xyz
'x, y, z'
'-x+1/2, y+1/2, -z+1/2'
'-x, -y, -z'
'x-1/2, -y-1/2, z-1/2'

loop_
_atom_site_aniso_label
_atom_site_aniso_U_11
_atom_site_aniso_U_22
_atom_site_aniso_U_33
_atom_site_aniso_U_23
_atom_site_aniso_U_13
_atom_site_aniso_U_12
W1 0.0177(2) 0.0184(2) 0.0162(2) -0.00117(14) 0.00626(15) -0.00290(13)
W2 0.0181(2) 0.0143(2) 0.0156(2) -0.00027(14) 0.00734(15) -0.00046(13)
W3 0.0177(2) 0.0145(2) 0.0188(2) 0.00142(14) 0.00736(15) 0.00035(13)
W4 0.0170(2) 0.0149(2) 0.0168(2) -0.00065(14) 0.00580(14) -0.00099(13)
W5 0.0183(2) 0.0169(2) 0.0168(2) -0.00069(14) 0.00799(15) -0.00209(13)
W6 0.0200(2) 0.0139(2) 0.0189(2) -0.00047(14) 0.00913(15) -0.00042(13)
Cl1 0.0263(11) 0.0198(11) 0.0270(12) -0.0043(9) 0.0112(10) -0.0058(8)
Cl2 0.0244(11) 0.0314(12) 0.0160(11) -0.0038(9) 0.0081(9) -0.0069(9)
Cl3 0.0249(11) 0.0210(11) 0.0222(11) 0.0049(9) 0.0115(9) 0.0002(8)
Cl4 0.0249(11) 0.0154(10) 0.0265(12) -0.0021(9) 0.0101(9) -0.0019(8)
Cl5 0.0221(10) 0.0235(11) 0.0166(11) -0.0010(9) 0.0059(9) -0.0003(8)
Cl6 0.0268(11) 0.0179(11) 0.0225(11) 0.0040(9) 0.0131(9) 0.0029(8)
O1 0.021(3) 0.023(3) 0.021(3) 0.000(2) 0.010(3) 0.003(2)
O2 0.017(3) 0.021(3) 0.024(3) 0.001(2) 0.010(3) 0.001(2)
O3 0.017(3) 0.018(3) 0.019(3) -0.001(2) 0.009(2) -0.001(2)
O4 0.026(3) 0.019(3) 0.023(3) -0.001(2) 0.012(3) 0.000(2)
O5 0.019(3) 0.017(3) 0.023(3) 0.000(2) 0.009(3) 0.000(2)
O6 0.019(3) 0.022(3) 0.020(3) -0.001(2) 0.009(2) -0.001(2)
Cl7 0.0218(11) 0.0400(13) 0.0236(12) -0.0040(10) 0.0057(10) -0.0092(9)
Cl8 0.0314(12) 0.0230(11) 0.0249(12) -0.0023(9) 0.0176(10) -0.0021(9)
Cl9 0.0246(11) 0.0193(11) 0.0362(13) 0.0059(9) 0.0117(10) 0.0059(8)
Cl10 0.0229(11) 0.0325(12) 0.0271(12) -0.0005(10) 0.0066(10) -0.0063(9)
Cl11 0.0312(12) 0.0259(12) 0.0233(12) -0.0033(9) 0.0171(10) -0.0044(9)
Cl12 0.0330(12) 0.0175(11) 0.0320(13) 0.0017(9) 0.0158(10) 0.0041(9)
N1 0.023(4) 0.014(4) 0.023(4) 0.005(3) 0.010(3) -0.002(3)
C1 0.027(5) 0.028(5) 0.034(5) 0.007(4) 0.018(4) 0.000(4)
C2 0.027(5) 0.046(6) 0.062(7) 0.019(5) 0.015(5) 0.006(4)
C3 0.033(5) 0.032(6) 0.040(6) 0.007(5) 0.001(5) -0.007(4)
C4 0.084(8) 0.040(6) 0.039(6) -0.010(5) 0.011(6) -0.005(6)
C5 0.043(6) 0.040(6) 0.046(6) 0.013(5) 0.031(5) 0.001(5)
C6 0.095(9) 0.052(7) 0.053(7) 0.005(6) 0.054(7) 0.005(6)
C7 0.024(5) 0.020(5) 0.025(5) 0.006(4) 0.007(4) -0.005(4)
C8 0.027(5) 0.032(5) 0.066(7) 0.025(5) 0.012(5) 0.005(4)
N2 0.020(4) 0.020(4) 0.022(4) 0.002(3) 0.011(3) 0.001(3)
C9 0.016(4) 0.024(5) 0.031(5) 0.010(4) 0.005(4) 0.010(3)
C10 0.036(5) 0.036(5) 0.037(6) 0.017(4) 0.018(5) 0.009(4)
C11 0.025(5) 0.024(5) 0.022(5) 0.002(4) 0.001(4) -0.003(4)
C12 0.043(6) 0.047(6) 0.021(5) -0.007(4) 0.009(5) -0.009(5)
C13 0.025(5) 0.021(5) 0.024(5) 0.000(4) 0.012(4) 0.000(4)
C14 0.031(5) 0.030(5) 0.042(6) 0.007(4) 0.023(5) 0.007(4)
C15 0.026(5) 0.026(5) 0.037(5) 0.012(4) 0.015(4) 0.003(4)
C16 0.031(5) 0.024(5) 0.054(7) -0.003(4) 0.017(5) -0.002(4)

loop_
_atom_site_label
_atom_site_type_symbol
_atom_site_fract_x
_atom_site_fract_y
_atom_site_fract_z
_atom_site_U_iso_or_equiv
_atom_site_thermal_displace_type
_atom_site_occupancy
_atom_site_calc_flag
_atom_site_refinement_flags
_atom_site_disorder_group
W1 W 0.36480(3) 0.084545(12) 0.13734(2) 0.01753(8) Uani 1 d . .
W2 W 0.46758(3) 0.104483(12) 0.33645(2) 0.01580(8) Uani 1 d . .
W3 W 0.45990(3) 0.182937(12) 0.20484(2) 0.01693(8) Uani 1 d . .
W4 W 0.69915(3) 0.133860(12) 0.32142(2) 0.01649(8) Uani 1 d . .
W5 W 0.59545(3) 0.113672(12) 0.12231(2) 0.01701(8) Uani 1 d . .
W6 W 0.60196(3) 0.035513(12) 0.25398(2) 0.01714(8) Uani 1 d . .
Cl1 Cl 0.4136(2) -0.01133(7) 0.14717(14) 0.0241(5) Uani 1 d . .
Cl2 Cl 0.4061(2) 0.08371(8) -0.01559(14) 0.0239(5) Uani 1 d . .
Cl3 Cl 0.5192(2) 0.20505(7) 0.06510(14) 0.0220(4) Uani 1 d . .
Cl4 Cl 0.6501(2) 0.23083(7) 0.31180(14) 0.0223(4) Uani 1 d . .
Cl5 Cl 0.6586(2) 0.13531(7) 0.47527(14) 0.0213(4) Uani 1 d . .
Cl6 Cl 0.5402(2) 0.01357(7) 0.39323(14) 0.0213(4) Uani 1 d . .
O1 O 0.4156(4) 0.1782(2) 0.3180(4) 0.0209(12) Uani 1 d . .
O2 O 0.3061(4) 0.1569(2) 0.1083(4) 0.0202(12) Uani 1 d . .
O3 O 0.3138(4) 0.0751(2) 0.2467(3) 0.0176(12) Uani 1 d . .
O4 O 0.6511(4) 0.0408(2) 0.1433(4) 0.0216(12) Uani 1 d . .
O5 O 0.7567(4) 0.0617(2) 0.3498(4) 0.0192(12) Uani 1 d . .
O6 O 0.7492(4) 0.1439(2) 0.2130(3) 0.0194(12) Uani 1 d . .
Cl7 Cl 0.1564(2) 0.05773(8) 0.03122(15) 0.0295(5) Uani 1 d . .
Cl8 Cl 0.3798(2) 0.10059(7) 0.46088(14) 0.0244(5) Uani 1 d . .
Cl9 Cl 0.3594(2) 0.26991(7) 0.1749(2) 0.0267(5) Uani 1 d . .
Cl10 Cl 0.9079(2) 0.15975(8) 0.42745(15) 0.0285(5) Uani 1 d . .
Cl11 Cl 0.6908(2) 0.11815(7) 0.00214(14) 0.0248(5) Uani 1 d . .
Cl12 Cl 0.6935(2) -0.05311(7) 0.28502(15) 0.0265(5) Uani 1 d . .
N1 N -0.0536(5) 0.2541(2) 0.1417(4) 0.0197(15) Uani 1 d . .
C1 C -0.0095(7) 0.2023(3) 0.2003(6) 0.028(2) Uani 1 d . .
H1A H -0.0398(7) 0.2015(3) 0.2551(6) 0.042 Uiso 1 calc R .
H1B H -0.0479(7) 0.1715(3) 0.1554(6) 0.042 Uiso 1 calc R .
C2 C 0.1297(7) 0.1947(3) 0.2448(7) 0.046(3) Uani 1 d . .
H2A H 0.1503(7) 0.1605(3) 0.2813(7) 0.069 Uiso 1 calc R .
H2B H 0.1688(7) 0.2244(3) 0.2910(7) 0.069 Uiso 1 calc R .
H2C H 0.1607(7) 0.1944(3) 0.1911(7) 0.069 Uiso 1 calc R .
C3 C -0.0023(8) 0.3034(3) 0.2059(6) 0.039(2) Uani 1 d . .
H3A H -0.0305(8) 0.3358(3) 0.1630(6) 0.059 Uiso 1 calc R .
H3B H 0.0897(8) 0.3023(3) 0.2313(6) 0.059 Uiso 1 calc R .
C4 C -0.0395(9) 0.3094(4) 0.2942(7) 0.058(3) Uani 1 d . .
H4A H -0.0022(9) 0.3423(4) 0.3312(7) 0.088 Uiso 1 calc R .
H4B H -0.0099(9) 0.2782(4) 0.3385(7) 0.088 Uiso 1 calc R .
H4C H -0.1304(9) 0.3117(4) 0.2701(7) 0.088 Uiso 1 calc R .
C5 C -0.0117(8) 0.2578(3) 0.0555(6) 0.039(2) Uani 1 d . .
H5A H -0.0466(8) 0.2912(3) 0.0174(6) 0.058 Uiso 1 calc R .
H5B H 0.0802(8) 0.2612(3) 0.0834(6) 0.058 Uiso 1 calc R .
C6 C -0.0484(10) 0.2109(4) -0.0164(7) 0.059(3) Uani 1 d . .
H6A H -0.0175(10) 0.2169(4) -0.0694(7) 0.089 Uiso 1 calc R .
H6B H -0.1394(10) 0.2077(4) -0.0464(7) 0.089 Uiso 1 calc R .
H6C H -0.0123(10) 0.1777(4) 0.0198(7) 0.089 Uiso 1 calc R .
C7 C -0.1934(7) 0.2529(3) 0.1043(6) 0.024(2) Uani 1 d . .
H7A H -0.2163(7) 0.2475(3) 0.1625(6) 0.036 Uiso 1 calc R .
H7B H -0.2240(7) 0.2213(3) 0.0598(6) 0.036 Uiso 1 calc R .
C8 C -0.2611(7) 0.3024(3) 0.0480(7) 0.043(3) Uani 1 d . .
H8A H -0.3510(7) 0.2974(3) 0.0272(7) 0.065 Uiso 1 calc R .
H8B H -0.2419(7) 0.3077(3) -0.0113(7) 0.065 Uiso 1 calc R .
H8C H -0.2341(7) 0.3340(3) 0.0917(7) 0.065 Uiso 1 calc R .
N2 N 1.0644(5) -0.0371(2) 0.2807(4) 0.0197(15) Uani 1 d . .
C9 C 0.9513(6) -0.0010(3) 0.2271(6) 0.025(2) Uani 1 d . .
H9A H 0.8969(6) -0.0188(3) 0.1641(6) 0.037 Uiso 1 calc R .
H9B H 0.9033(6) 0.0024(3) 0.2699(6) 0.037 Uiso 1 calc R .
C10 C 0.9823(7) 0.0551(3) 0.2024(6) 0.035(2) Uani 1 d . .
H10A H 0.9051(7) 0.0754(3) 0.1684(6) 0.053 Uiso 1 calc R .
H10B H 1.0278(7) 0.0524(3) 0.1583(6) 0.053 Uiso 1 calc R .
H10C H 1.0341(7) 0.0737(3) 0.2644(6) 0.053 Uiso 1 calc R .
C11 C 1.1599(7) -0.0089(3) 0.3685(6) 0.026(2) Uani 1 d . .
H11A H 1.1942(7) 0.0216(3) 0.3433(6) 0.039 Uiso 1 calc R .
H11B H 1.2291(7) -0.0342(3) 0.4027(6) 0.039 Uiso 1 calc R .
C12 C 1.1123(8) 0.0125(3) 0.4446(6) 0.038(2) Uani 1 d . .
H12A H 1.1804(8) 0.0303(3) 0.4992(6) 0.057 Uiso 1 calc R .
H12B H 1.0803(8) -0.0174(3) 0.4717(6) 0.057 Uiso 1 calc R .
H12C H 1.0453(8) 0.0385(3) 0.4122(6) 0.057 Uiso 1 calc R .
C13 C 1.1218(7) -0.0520(3) 0.2058(6) 0.023(2) Uani 1 d . .
H13A H 1.0552(7) -0.0669(3) 0.1450(6) 0.034 Uiso 1 calc R .
H13B H 1.1522(7) -0.0185(3) 0.1858(6) 0.034 Uiso 1 calc R .
C14 C 1.2276(7) -0.0919(3) 0.2422(6) 0.032(2) Uani 1 d . .
H14A H 1.2576(7) -0.0986(3) 0.1889(6) 0.048 Uiso 1 calc R .
H14B H 1.1984(7) -0.1258(3) 0.2602(6) 0.048 Uiso 1 calc R .
H14C H 1.2956(7) -0.0772(3) 0.3011(6) 0.048 Uiso 1 calc R .
C15 C 1.0182(7) -0.0873(3) 0.3147(6) 0.029(2) Uani 1 d . .
H15A H 0.9774(7) -0.0761(3) 0.3599(6) 0.044 Uiso 1 calc R .
H15B H 1.0915(7) -0.1095(3) 0.3546(6) 0.044 Uiso 1 calc R .
C16 C 0.9280(7) -0.1226(3) 0.2330(6) 0.036(2) Uani 1 d . .
H16A H 0.9046(7) -0.1537(3) 0.2635(6) 0.054 Uiso 1 calc R .
H16B H 0.9678(7) -0.1352(3) 0.1887(6) 0.054 Uiso 1 calc R .
H16C H 0.8533(7) -0.1018(3) 0.1940(6) 0.054 Uiso 1 calc R .

loop_
_atom_type_symbol
_atom_type_description
_atom_type_scat_dispersion_real
_atom_type_scat_dispersion_imag
_atom_type_scat_source
C C 0.0033 0.0016 'International Tables Vol C Tables 4.2.6.8 and 6.1.1.4'
H H 0.0000 0.0000 'International Tables Vol C Tables 4.2.6.8 and 6.1.1.4'
N N 0.0061 0.0033 'International Tables Vol C Tables 4.2.6.8 and 6.1.1.4'
O O 0.0106 0.0060 'International Tables Vol C Tables 4.2.6.8 and 6.1.1.4'
Cl Cl 0.1484 0.1585 'International Tables Vol C Tables 4.2.6.8 and 6.1.1.4'
W W -0.8490 6.8722 'International Tables Vol C Tables 4.2.6.8 and 6.1.1.4'

loop_
_geom_angle_atom_site_label_1
_geom_angle_atom_site_label_2
_geom_angle_atom_site_label_3
_geom_angle
_geom_angle_site_symmetry_1
_geom_angle_site_symmetry_3
_geom_angle_publ_flag
O2 W1 O3 95.6(2) . . ?
O2 W1 Cl7 86.18(15) . . ?
O3 W1 Cl7 86.05(14) . . ?
O2 W1 Cl1 170.51(15) . . ?
O3 W1 Cl1 88.48(14) . . ?
Cl7 W1 Cl1 85.53(7) . . ?
O2 W1 Cl2 89.39(14) . . ?
O3 W1 Cl2 170.20(14) . . ?
Cl7 W1 Cl2 85.84(6) . . ?
Cl1 W1 Cl2 85.41(6) . . ?
O2 W1 W3 44.86(14) . . ?
O3 W1 W3 91.58(13) . . ?
Cl7 W1 W3 130.55(5) . . ?
Cl1 W1 W3 143.84(5) . . ?
Cl2 W1 W3 97.87(4) . . ?
O2 W1 W2 91.96(14) . . ?
O3 W1 W2 44.68(14) . . ?
Cl7 W1 W2 130.34(5) . . ?
Cl1 W1 W2 96.93(5) . . ?
Cl2 W1 W2 143.81(5) . . ?
W3 W1 W2 60.027(11) . . ?
O2 W1 W5 90.73(13) . . ?
O3 W1 W5 134.25(14) . . ?
Cl7 W1 W5 139.64(5) . . ?
Cl1 W1 W5 92.59(4) . . ?
Cl2 W1 W5 53.87(4) . . ?
W3 W1 W5 62.415(11) . . ?
W2 W1 W5 89.950(13) . . ?
O2 W1 W6 134.80(14) . . ?
O3 W1 W6 90.06(14) . . ?
Cl7 W1 W6 139.01(5) . . ?
Cl1 W1 W6 53.55(4) . . ?
Cl2 W1 W6 92.45(5) . . ?
W3 W1 W6 90.296(13) . . ?
W2 W1 W6 61.929(11) . . ?
W5 W1 W6 55.911(10) . . ?
O3 W2 O1 96.3(2) . . ?
O3 W2 Cl8 86.14(14) . . ?
O1 W2 Cl8 86.45(14) . . ?
O3 W2 Cl6 89.20(14) . . ?
O1 W2 Cl6 169.05(15) . . ?
Cl8 W2 Cl6 84.44(6) . . ?
O3 W2 Cl5 170.32(14) . . ?
O1 W2 Cl5 87.31(15) . . ?
Cl8 W2 Cl5 85.10(6) . . ?
Cl6 W2 Cl5 85.87(6) . . ?
O3 W2 W1 45.11(13) . . ?
O1 W2 W1 92.42(14) . . ?
Cl8 W2 W1 130.86(5) . . ?
Cl6 W2 W1 98.13(5) . . ?
Cl5 W2 W1 143.98(4) . . ?
O3 W2 W3 91.83(13) . . ?
O1 W2 W3 44.92(13) . . ?
Cl8 W2 W3 130.85(5) . . ?
Cl6 W2 W3 144.69(4) . . ?
Cl5 W2 W3 97.01(4) . . ?
W1 W2 W3 59.948(11) . . ?
O3 W2 W6 90.53(13) . . ?
O1 W2 W6 134.80(13) . . ?
Cl8 W2 W6 138.68(5) . . ?
Cl6 W2 W6 54.31(4) . . ?
Cl5 W2 W6 93.34(4) . . ?
W1 W2 W6 62.156(11) . . ?
W3 W2 W6 90.382(12) . . ?
O3 W2 W4 134.81(13) . . ?
O1 W2 W4 90.17(13) . . ?
Cl8 W2 W4 139.00(5) . . ?
Cl6 W2 W4 92.72(4) . . ?
Cl5 W2 W4 53.91(4) . . ?
W1 W2 W4 90.077(12) . . ?
W3 W2 W4 62.459(11) . . ?
W6 W2 W4 55.953(10) . . ?
O2 W3 O1 96.7(2) . . ?
O2 W3 Cl9 85.42(14) . . ?
O1 W3 Cl9 86.19(14) . . ?
O2 W3 Cl3 87.61(14) . . ?
O1 W3 Cl3 170.53(14) . . ?
Cl9 W3 Cl3 85.74(6) . . ?
O2 W3 Cl4 170.09(14) . . ?
O1 W3 Cl4 88.24(15) . . ?
Cl9 W3 Cl4 86.34(6) . . ?
Cl3 W3 Cl4 86.31(6) . . ?
O2 W3 W1 44.93(14) . . ?
O1 W3 W1 92.56(14) . . ?
Cl9 W3 W1 129.90(5) . . ?
Cl3 W3 W1 96.42(4) . . ?
Cl4 W3 W1 143.74(4) . . ?
O2 W3 W2 92.01(14) . . ?
O1 W3 W2 45.02(13) . . ?
Cl9 W3 W2 130.56(5) . . ?
Cl3 W3 W2 143.58(4) . . ?
Cl4 W3 W2 97.52(4) . . ?
W1 W3 W2 60.025(11) . . ?
O2 W3 W5 90.27(13) . . ?
O1 W3 W5 134.10(14) . . ?
Cl9 W3 W5 139.68(5) . . ?
Cl3 W3 W5 54.00(4) . . ?
Cl4 W3 W5 92.47(4) . . ?
W1 W3 W5 61.784(11) . . ?
W2 W3 W5 89.594(12) . . ?
O2 W3 W4 134.35(14) . . ?
O1 W3 W4 89.80(14) . . ?
Cl9 W3 W4 140.20(5) . . ?
Cl3 W3 W4 93.23(4) . . ?
Cl4 W3 W4 53.94(4) . . ?
W1 W3 W4 89.811(13) . . ?
W2 W3 W4 61.916(11) . . ?
W5 W3 W4 55.604(10) . . ?
O6 W4 O5 96.1(2) . . ?
O6 W4 Cl10 86.02(15) . . ?
O5 W4 Cl10 85.96(15) . . ?
O6 W4 Cl5 169.47(14) . . ?
O5 W4 Cl5 89.69(14) . . ?
Cl10 W4 Cl5 85.60(6) . . ?
O6 W4 Cl4 88.02(14) . . ?
O5 W4 Cl4 170.7(2) . . ?
Cl10 W4 Cl4 85.99(7) . . ?
Cl5 W4 Cl4 85.05(6) . . ?
O6 W4 W5 45.02(14) . . ?
O5 W4 W5 91.67(14) . . ?
Cl10 W4 W5 130.49(5) . . ?
Cl5 W4 W5 143.89(4) . . ?
Cl4 W4 W5 97.10(5) . . ?
O6 W4 W6 92.31(14) . . ?
O5 W4 W6 44.87(14) . . ?
Cl10 W4 W6 130.41(5) . . ?
Cl5 W4 W6 97.97(4) . . ?
Cl4 W4 W6 143.56(5) . . ?
W5 W4 W6 59.911(11) . . ?
O6 W4 W2 134.23(14) . . ?
O5 W4 W2 90.44(13) . . ?
Cl10 W4 W2 139.71(5) . . ?
Cl5 W4 W2 54.23(4) . . ?
Cl4 W4 W2 92.69(4) . . ?
W5 W4 W2 89.671(13) . . ?
W6 W4 W2 61.844(10) . . ?
O6 W4 W3 90.06(14) . . ?
O5 W4 W3 134.33(14) . . ?
Cl10 W4 W3 139.68(5) . . ?
Cl5 W4 W3 92.21(4) . . ?
Cl4 W4 W3 53.75(4) . . ?
W5 W4 W3 62.019(11) . . ?
W6 W4 W3 89.805(13) . . ?
W2 W4 W3 55.625(10) . . ?
O4 W5 O6 95.3(2) . . ?
O4 W5 Cl11 86.23(14) . . ?
O6 W5 Cl11 84.52(14) . . ?
O4 W5 Cl2 89.1(2) . . ?
O6 W5 Cl2 170.17(14) . . ?
Cl11 W5 Cl2 87.02(6) . . ?
O4 W5 Cl3 170.11(15) . . ?
O6 W5 Cl3 89.35(14) . . ?
Cl11 W5 Cl3 85.55(6) . . ?
Cl2 W5 Cl3 84.99(6) . . ?
O4 W5 W6 44.97(13) . . ?
O6 W5 W6 92.09(13) . . ?
Cl11 W5 W6 130.64(5) . . ?
Cl2 W5 W6 97.23(4) . . ?
Cl3 W5 W6 143.75(4) . . ?
O4 W5 W4 91.34(14) . . ?
O6 W5 W4 44.53(13) . . ?
Cl11 W5 W4 128.57(5) . . ?
Cl2 W5 W4 144.36(4) . . ?
Cl3 W5 W4 98.09(5) . . ?
W6 W5 W4 60.080(11) . . ?
O4 W5 W1 91.14(13) . . ?
O6 W5 W1 134.36(13) . . ?
Cl11 W5 W1 141.05(5) . . ?
Cl2 W5 W1 54.06(4) . . ?
Cl3 W5 W1 91.80(4) . . ?
W6 W5 W1 62.200(11) . . ?
W4 W5 W1 90.301(12) . . ?
O4 W5 W3 134.80(13) . . ?
O6 W5 W3 90.02(13) . . ?
Cl11 W5 W3 138.97(5) . . ?
Cl2 W5 W3 93.08(4) . . ?
Cl3 W5 W3 53.68(4) . . ?
W6 W5 W3 90.097(12) . . ?
W4 W5 W3 62.376(11) . . ?
W1 W5 W3 55.801(10) . . ?
O4 W6 O5 94.5(2) . . ?
O4 W6 Cl12 87.84(14) . . ?
O5 W6 Cl12 87.21(14) . . ?
O4 W6 Cl1 89.53(15) . . ?
O5 W6 Cl1 170.77(14) . . ?
Cl12 W6 Cl1 84.64(7) . . ?
O4 W6 Cl6 171.14(14) . . ?
O5 W6 Cl6 88.61(14) . . ?
Cl12 W6 Cl6 84.03(6) . . ?
Cl1 W6 Cl6 86.23(6) . . ?
O4 W6 W5 44.82(13) . . ?
O5 W6 W5 91.51(14) . . ?
Cl12 W6 W5 132.42(4) . . ?
Cl1 W6 W5 97.18(5) . . ?
Cl6 W6 W5 143.53(4) . . ?
O4 W6 W4 91.17(14) . . ?
O5 W6 W4 44.55(13) . . ?
Cl12 W6 W4 131.54(5) . . ?
Cl1 W6 W4 143.82(5) . . ?
Cl6 W6 W4 96.84(4) . . ?
W5 W6 W4 60.009(11) . . ?
O4 W6 W2 134.50(14) . . ?
O5 W6 W2 90.51(13) . . ?
Cl12 W6 W2 137.62(4) . . ?
Cl1 W6 W2 92.57(4) . . ?
Cl6 W6 W2 53.61(4) . . ?
W5 W6 W2 89.927(12) . . ?
W4 W6 W2 62.203(11) . . ?
O4 W6 W1 90.78(14) . . ?
O5 W6 W1 134.33(13) . . ?
Cl12 W6 W1 138.37(5) . . ?
Cl1 W6 W1 53.73(5) . . ?
Cl6 W6 W1 92.97(4) . . ?
W5 W6 W1 61.889(11) . . ?
W4 W6 W1 90.086(13) . . ?
W2 W6 W1 55.915(10) . . ?
W6 Cl1 W1 72.72(5) . . ?
W5 Cl2 W1 72.07(5) . . ?
W3 Cl3 W5 72.33(5) . . ?
W3 Cl4 W4 72.31(5) . . ?
W4 Cl5 W2 71.86(5) . . ?
W2 Cl6 W6 72.09(5) . . ?
W3 O1 W2 90.1(2) . . ?
W3 O2 W1 90.2(2) . . ?
W2 O3 W1 90.2(2) . . ?
W5 O4 W6 90.2(2) . . ?
W4 O5 W6 90.6(2) . . ?
W4 O6 W5 90.4(2) . . ?
C7 N1 C3 110.4(6) . . ?
C7 N1 C5 111.1(6) . . ?
C3 N1 C5 106.3(6) . . ?
C7 N1 C1 105.5(5) . . ?
C3 N1 C1 112.1(6) . . ?
C5 N1 C1 111.6(6) . . ?
C2 C1 N1 114.7(6) . . ?
N1 C3 C4 115.3(6) . . ?
C6 C5 N1 115.3(6) . . ?
N1 C7 C8 116.3(6) . . ?
C11 N2 C15 110.5(6) . . ?
C11 N2 C13 109.3(5) . . ?
C15 N2 C13 110.2(5) . . ?
C11 N2 C9 111.3(5) . . ?
C15 N2 C9 107.5(5) . . ?
C13 N2 C9 108.1(5) . . ?
C10 C9 N2 114.8(6) . . ?
N2 C11 C12 114.9(6) . . ?
C14 C13 N2 115.9(6) . . ?
N2 C15 C16 116.6(6) . . ?

loop_
_geom_bond_atom_site_label_1
_geom_bond_atom_site_label_2
_geom_bond_distance
_geom_bond_site_symmetry_2
_geom_bond_publ_flag
W1 O2 1.908(5) . ?
W1 O3 1.915(4) . ?
W1 Cl7 2.407(2) . ?
W1 Cl1 2.437(2) . ?
W1 Cl2 2.449(2) . ?
W1 W3 2.7013(4) . ?
W1 W2 2.7034(4) . ?
W1 W5 2.8779(4) . ?
W1 W6 2.8862(4) . ?
W2 O3 1.901(5) . ?
W2 O1 1.912(4) . ?
W2 Cl8 2.403(2) . ?
W2 Cl6 2.437(2) . ?
W2 Cl5 2.467(2) . ?
W2 W3 2.7034(4) . ?
W2 W6 2.8802(4) . ?
W2 W4 2.8898(4) . ?
W3 O2 1.905(5) . ?
W3 O1 1.909(4) . ?
W3 Cl9 2.413(2) . ?
W3 Cl3 2.448(2) . ?
W3 Cl4 2.459(2) . ?
W3 W5 2.8947(4) . ?
W3 W4 2.9043(4) . ?
W4 O6 1.897(4) . ?
W4 O5 1.899(4) . ?
W4 Cl10 2.403(2) . ?
W4 Cl5 2.457(2) . ?
W4 Cl4 2.464(2) . ?
W4 W5 2.7048(4) . ?
W4 W6 2.7067(4) . ?
W5 O4 1.905(4) . ?
W5 O6 1.913(5) . ?
W5 Cl11 2.412(2) . ?
W5 Cl2 2.443(2) . ?
W5 Cl3 2.458(2) . ?
W5 W6 2.7022(4) . ?
W6 O4 1.910(4) . ?
W6 O5 1.910(5) . ?
W6 Cl12 2.409(2) . ?
W6 Cl1 2.431(2) . ?
W6 Cl6 2.458(2) . ?
N1 C7 1.505(8) . ?
N1 C3 1.512(9) . ?
N1 C5 1.514(8) . ?
N1 C1 1.515(9) . ?
C1 C2 1.507(10) . ?
C3 C4 1.513(11) . ?
C5 C6 1.509(11) . ?
C7 C8 1.513(9) . ?
N2 C11 1.497(9) . ?
N2 C15 1.513(8) . ?
N2 C13 1.529(8) . ?
N2 C9 1.533(8) . ?
C9 C10 1.515(9) . ?
C11 C12 1.514(9) . ?
C13 C14 1.508(9) . ?
C15 C16 1.517(10) . ?
